data_4317664
loop_
_publ_author_name
'Philip M. Almond'
'Thomas E. Albrecht-Schmitt'

_publ_contact_author
;
Prof. Thomas E. Albrecht-Schmitt
179 Chemistry Building
Department of Chemistry
Auburn University, AL
36849
;
_publ_contact_author_email ' albreth@auburn.edu '
_publ_contact_author_fax ' 334 844 6959 '
_publ_contact_author_phone ' 334 844 6948 '
_publ_section_title
;
 Hydrothermal Syntheses, Structures, and Properties of the New Uranyl
 Selenites Ag2(UO2)(SeO3)2, M[(UO2)(HSeO3)(SeO3)] (M = K, Rb, Cs, Tl), and
 Pb(UO2)(SeO3)2
;
_journal_name_full 'Inorganic Chemistry'
_journal_page_first 1177
_journal_page_last 1183
_journal_paper_doi 10.1021/ic0110732
_journal_volume 41
_journal_year 2002
_chemical_compound_source 'original synthesis'
_chemical_formula_structural Rb[(UO2)(HSeO3)(SeO3)]
_chemical_formula_sum 'H O8 Rb Se2 U'
_chemical_formula_weight 610.43
_chemical_name_systematic
;
   ?
;
_space_group_IT_number 14
_symmetry_cell_setting monoclinic
_symmetry_space_group_name_Hall '-P 2yn'
_symmetry_space_group_name_H-M 'P 1 21/n 1'
_atom_sites_solution_hydrogens geom
_atom_sites_solution_primary direct
_atom_sites_solution_secondary difmap
_audit_creation_method SHELXL
_cell_angle_alpha 90.00
_cell_angle_beta 96.8250(10)
_cell_angle_gamma 90.00
_cell_formula_units_Z 4
_cell_length_a 8.4167(5)
_cell_length_b 10.2581(6)
_cell_length_c 9.8542(5)
_cell_measurement_reflns_used all
_cell_measurement_temperature 193(2)
_cell_measurement_theta_max 28.30
_cell_measurement_theta_min 2.88
_cell_volume 844.78(8)
_computing_cell_refinement 'SMART, SAINT'
_computing_data_collection SMART
_computing_data_reduction SAINT
_computing_molecular_graphics 'SHELXP-93 (Sheldrick, 1993)'
_computing_publication_material 'SHELXCIF-93 (Sheldrick, 1993)'
_computing_structure_refinement 'SHELXL-93 (Sheldrick, 1993)'
_computing_structure_solution 'SHELXS-86 (Sheldrick, 1990)'
_diffrn_ambient_temperature 193(2)
_diffrn_measurement_device 'Bruker APEX'
_diffrn_measurement_method '0.3 wide w/ exposures'
_diffrn_radiation_monochromator graphite
_diffrn_radiation_source 'fine-focus sealed tube'
_diffrn_radiation_type MoK\a
_diffrn_radiation_wavelength 0.71073
_diffrn_reflns_av_R_equivalents 0.0428
_diffrn_reflns_av_sigmaI/netI 0.0428
_diffrn_reflns_limit_h_max 11
_diffrn_reflns_limit_h_min -11
_diffrn_reflns_limit_k_max 13
_diffrn_reflns_limit_k_min -13
_diffrn_reflns_limit_l_max 13
_diffrn_reflns_limit_l_min -13
_diffrn_reflns_number 7570
_diffrn_reflns_theta_max 28.30
_diffrn_reflns_theta_min 2.88
_diffrn_standards_decay_% 0
_diffrn_standards_interval_count na
_diffrn_standards_interval_time na
_diffrn_standards_number na
_exptl_absorpt_coefficient_mu 33.562
_exptl_absorpt_correction_T_max '0.503978 ratio of min/max'
_exptl_absorpt_correction_T_min '0.503978 ratio of min/max'
_exptl_absorpt_correction_type 'multiscan SADABS'
_exptl_crystal_colour yellow
_exptl_crystal_density_diffrn 4.792
_exptl_crystal_density_meas ?
_exptl_crystal_density_method calcd
_exptl_crystal_description needle
_exptl_crystal_F_000 1044
_exptl_crystal_size_max 0.263
_exptl_crystal_size_mid 0.149
_exptl_crystal_size_min 0.045
_refine_diff_density_max 2.582
_refine_diff_density_min -2.305
_refine_diff_density_rms 0.367
_refine_ls_extinction_coef 0.0015(2)
_refine_ls_extinction_expression Fc^*^=kFc[1+0.001xFc^2^\l^3^/sin(2\q)]^-1/4^
_refine_ls_extinction_method SHELXL
_refine_ls_goodness_of_fit_all 1.091
_refine_ls_goodness_of_fit_obs 1.111
_refine_ls_hydrogen_treatment 'not located'
_refine_ls_matrix_type full
_refine_ls_number_parameters 110
_refine_ls_number_reflns 2080
_refine_ls_number_restraints 0
_refine_ls_restrained_S_all 1.091
_refine_ls_restrained_S_obs 1.111
_refine_ls_R_factor_all 0.0304
_refine_ls_R_factor_obs 0.0285
_refine_ls_shift/esd_max -0.002
_refine_ls_shift/esd_mean 0.000
_refine_ls_structure_factor_coef Fsqd
_refine_ls_weighting_details 'w=1/[\s^2^(Fo^2^)+(0.0399P)^2^+1.5463P] where P=(Fo^2^+2Fc^2^)/3'
_refine_ls_weighting_scheme calc
_refine_ls_wR_factor_all 0.0755
_refine_ls_wR_factor_obs 0.0743
_reflns_number_observed 1949
_reflns_number_total 2080
_reflns_observed_criterion >2sigma(I)
_cod_data_source_file ic0110732_3.cif
_cod_data_source_block 3
_cod_depositor_comments
;
The following automatic conversions were performed:

'_exptl_crystal_density_meas' value 'nm' was changed to '?' - the
value is perceived as not measured.

Automatic conversion script
Id: cif_fix_values 3008 2015-01-20 13:52:24Z robertas 

The following automatic conversions were performed:

'_refine_ls_weighting_scheme' value 'calc
w=1/[\s^2^(Fo^2^)+(0.0399P)^2^+1.5463P] where P=(Fo^2^+2Fc^2^)/3' was
changed to 'calc'. New tag '_refine_ls_weighting_details' was
created. The value of the new tag was set to
'w=1/[\s^2^(Fo^2^)+(0.0399P)^2^+1.5463P] where P=(Fo^2^+2Fc^2^)/3'.

Automatic conversion script
Id: cif_fix_values 3143 2015-03-26 13:38:13Z robertas 
;
_cod_original_formula_sum 'O8 Rb Se2 U H'
_cod_database_code 4317664

loop_
_symmetry_equiv_pos_as_xyz
'x, y, z'
'-x+1/2, y+1/2, -z+1/2'
'-x, -y, -z'
'x-1/2, -y-1/2, z-1/2'

loop_
_atom_site_aniso_label
_atom_site_aniso_U_11
_atom_site_aniso_U_22
_atom_site_aniso_U_33
_atom_site_aniso_U_23
_atom_site_aniso_U_13
_atom_site_aniso_U_12
U1 0.00745(15) 0.0027(2) 0.01029(15) -0.00029(6) 0.00232(9) -0.00092(6)
Rb1 0.0196(3) 0.0125(3) 0.0165(3) 0.0040(2) 0.0052(2) 0.0085(2)
Se1 0.0085(3) 0.0061(3) 0.0107(3) -0.0008(2) 0.0010(2) -0.0001(2)
Se2 0.0083(3) 0.0038(3) 0.0106(3) 0.0000(2) 0.0020(2) -0.0003(2)
O1 0.017(2) 0.017(2) 0.019(2) 0.002(2) 0.002(2) -0.005(2)
O2 0.012(2) 0.013(2) 0.015(2) 0.003(2) 0.003(2) 0.005(2)
O3 0.010(2) 0.004(2) 0.013(2) 0.0014(14) 0.002(2) -0.0002(15)
O4 0.011(2) 0.009(2) 0.017(2) -0.003(2) 0.007(2) 0.000(2)
O5 0.010(2) 0.006(2) 0.016(2) 0.0031(15) 0.006(2) 0.0017(14)
O6 0.018(2) 0.009(2) 0.024(2) 0.007(2) 0.011(2) 0.003(2)
O7 0.014(2) 0.005(2) 0.015(2) -0.002(2) 0.002(2) -0.004(2)
O8 0.019(2) 0.008(2) 0.016(2) -0.004(2) -0.002(2) -0.006(2)

loop_
_atom_site_label
_atom_site_type_symbol
_atom_site_fract_x
_atom_site_fract_y
_atom_site_fract_z
_atom_site_U_iso_or_equiv
_atom_site_thermal_displace_type
_atom_site_occupancy
_atom_site_calc_flag
_atom_site_refinement_flags
_atom_site_disorder_group
U1 U 0.37017(2) 0.29296(2) 0.18709(2) 0.00671(11) Uani 1 d . .
Rb1 Rb 0.77852(7) 0.06108(6) 0.04873(6) 0.0159(2) Uani 1 d . .
Se1 Se -0.01158(7) 0.47532(5) 0.17936(6) 0.00841(14) Uani 1 d . .
Se2 Se 0.38727(6) 0.62363(5) 0.09359(5) 0.00750(14) Uani 1 d . .
O1 O -0.1544(5) 0.3728(4) 0.2432(5) 0.0175(9) Uani 1 d . .
O2 O 0.1504(5) 0.4031(4) 0.2620(4) 0.0131(8) Uani 1 d . .
O3 O 0.3308(5) 0.4715(4) 0.0402(4) 0.0089(8) Uani 1 d . .
O4 O 0.2061(5) 0.6819(4) 0.1225(4) 0.0118(8) Uani 1 d . .
O5 O 0.5966(5) 0.3017(4) 0.0577(5) 0.0106(9) Uani 1 d . .
O6 O 0.5363(5) 0.1032(4) 0.2230(5) 0.0163(9) Uani 1 d . .
O7 O 0.4887(5) 0.3946(4) 0.3079(4) 0.0113(8) Uani 1 d . .
O8 O 0.2400(6) 0.1997(4) 0.0697(5) 0.0149(9) Uani 1 d . .

loop_
_atom_type_symbol
_atom_type_description
_atom_type_scat_dispersion_real
_atom_type_scat_dispersion_imag
_atom_type_scat_source
O O 0.0106 0.0060 'International Tables Vol C Tables 4.2.6.8 and 6.1.1.4'
Se Se -0.0929 2.2259 'International Tables Vol C Tables 4.2.6.8 and 6.1.1.4'
Rb Rb -0.9393 2.9676 'International Tables Vol C Tables 4.2.6.8 and 6.1.1.4'
U U -9.6767 9.6646 'International Tables Vol C Tables 4.2.6.8 and 6.1.1.4'

loop_
_geom_angle_atom_site_label_1
_geom_angle_atom_site_label_2
_geom_angle_atom_site_label_3
_geom_angle
_geom_angle_site_symmetry_1
_geom_angle_site_symmetry_3
_geom_angle_publ_flag
O8 U1 O7 175.7(2) . . ?
O8 U1 O3 89.3(2) . . ?
O7 U1 O3 89.0(2) . . ?
O8 U1 O4 93.0(2) . 2_545 ?
O7 U1 O4 86.3(2) . 2_545 ?
O3 U1 O4 147.58(14) . 2_545 ?
O8 U1 O2 90.9(2) . . ?
O7 U1 O2 84.8(2) . . ?
O3 U1 O2 76.08(14) . . ?
O4 U1 O2 71.55(15) 2_545 . ?
O8 U1 O6 87.8(2) . . ?
O7 U1 O6 96.0(2) . . ?
O3 U1 O6 139.97(14) . . ?
O4 U1 O6 72.45(14) 2_545 . ?
O2 U1 O6 143.85(14) . . ?
O8 U1 O5 98.1(2) . . ?
O7 U1 O5 85.2(2) . . ?
O3 U1 O5 72.92(13) . . ?
O4 U1 O5 138.31(14) 2_545 . ?
O2 U1 O5 147.54(13) . . ?
O6 U1 O5 68.00(13) . . ?
O8 U1 Rb1 127.5(2) . 4_566 ?
O7 U1 Rb1 49.16(13) . 4_566 ?
O3 U1 Rb1 103.26(10) . 4_566 ?
O4 U1 Rb1 51.23(11) 2_545 4_566 ?
O2 U1 Rb1 45.97(10) . 4_566 ?
O6 U1 Rb1 109.95(11) . 4_566 ?
O5 U1 Rb1 134.38(11) . 4_566 ?
O8 U1 Rb1 25.68(15) . 3_655 ?
O7 U1 Rb1 158.22(13) . 3_655 ?
O3 U1 Rb1 108.00(10) . 3_655 ?
O4 U1 Rb1 86.21(11) 2_545 3_655 ?
O2 U1 Rb1 112.02(11) . 3_655 ?
O6 U1 Rb1 62.19(12) . 3_655 ?
O5 U1 Rb1 86.84(10) . 3_655 ?
Rb1 U1 Rb1 134.473(11) 4_566 3_655 ?
O8 U1 Rb1 87.3(2) . . ?
O7 U1 Rb1 97.06(13) . . ?
O3 U1 Rb1 106.42(10) . . ?
O4 U1 Rb1 105.99(10) 2_545 . ?
O2 U1 Rb1 176.86(10) . . ?
O6 U1 Rb1 33.56(10) . . ?
O5 U1 Rb1 35.44(9) . . ?
Rb1 U1 Rb1 134.06(2) 4_566 . ?
Rb1 U1 Rb1 65.564(14) 3_655 . ?
O8 U1 Rb1 173.72(15) . 2_655 ?
O7 U1 Rb1 7.95(13) . 2_655 ?
O3 U1 Rb1 85.19(10) . 2_655 ?
O4 U1 Rb1 93.23(11) 2_545 2_655 ?
O2 U1 Rb1 90.68(11) . 2_655 ?
O6 U1 Rb1 94.44(12) . 2_655 ?
O5 U1 Rb1 77.45(10) . 2_655 ?
Rb1 U1 Rb1 57.008(14) 4_566 2_655 ?
Rb1 U1 Rb1 155.678(14) 3_655 2_655 ?
Rb1 U1 Rb1 91.411(8) . 2_655 ?
O7 Rb1 O6 106.94(12) 2_645 . ?
O7 Rb1 O5 145.83(12) 2_645 . ?
O6 Rb1 O5 55.72(12) . . ?
O7 Rb1 O8 69.45(13) 2_645 3_655 ?
O6 Rb1 O8 111.84(13) . 3_655 ?
O5 Rb1 O8 141.88(13) . 3_655 ?
O7 Rb1 O2 135.09(12) 2_645 4_665 ?
O6 Rb1 O2 110.79(12) . 4_665 ?
O5 Rb1 O2 77.76(12) . 4_665 ?
O8 Rb1 O2 74.49(12) 3_655 4_665 ?
O7 Rb1 O1 64.03(11) 2_645 2_545 ?
O6 Rb1 O1 51.10(11) . 2_545 ?
O5 Rb1 O1 106.82(11) . 2_545 ?
O8 Rb1 O1 71.68(12) 3_655 2_545 ?
O2 Rb1 O1 127.23(12) 4_665 2_545 ?
O7 Rb1 O4 134.50(12) 2_645 3_665 ?
O6 Rb1 O4 105.93(11) . 3_665 ?
O5 Rb1 O4 50.22(11) . 3_665 ?
O8 Rb1 O4 123.97(12) 3_655 3_665 ?
O2 Rb1 O4 53.82(12) 4_665 3_665 ?
O1 Rb1 O4 156.99(11) 2_545 3_665 ?
O7 Rb1 O7 92.61(11) 2_645 4_665 ?
O6 Rb1 O7 159.37(11) . 4_665 ?
O5 Rb1 O7 104.15(11) . 4_665 ?
O8 Rb1 O7 80.76(12) 3_655 4_665 ?
O2 Rb1 O7 55.32(11) 4_665 4_665 ?
O1 Rb1 O7 148.58(11) 2_545 4_665 ?
O4 Rb1 O7 54.04(10) 3_665 4_665 ?
O7 Rb1 Se2 155.81(9) 2_645 3_665 ?
O6 Rb1 Se2 80.37(8) . 3_665 ?
O5 Rb1 Se2 26.05(8) . 3_665 ?
O8 Rb1 Se2 130.19(10) 3_655 3_665 ?
O2 Rb1 Se2 56.59(8) 4_665 3_665 ?
O1 Rb1 Se2 130.62(8) 2_545 3_665 ?
O4 Rb1 Se2 26.82(7) 3_665 3_665 ?
O7 Rb1 Se2 79.07(7) 4_665 3_665 ?
O7 Rb1 Se1 86.60(8) 2_645 2_545 ?
O6 Rb1 Se1 23.77(8) . 2_545 ?
O5 Rb1 Se1 79.49(8) . 2_545 ?
O8 Rb1 Se1 93.54(9) 3_655 2_545 ?
O2 Rb1 Se1 121.96(8) 4_665 2_545 ?
O1 Rb1 Se1 27.34(8) 2_545 2_545 ?
O4 Rb1 Se1 129.70(7) 3_665 2_545 ?
O7 Rb1 Se1 174.15(8) 4_665 2_545 ?
Se2 Rb1 Se1 103.88(2) 3_665 2_545 ?
O7 Rb1 U1 118.05(8) 2_645 4_665 ?
O6 Rb1 U1 134.69(9) . 4_665 ?
O5 Rb1 U1 82.43(8) . 4_665 ?
O8 Rb1 U1 89.64(9) 3_655 4_665 ?
O2 Rb1 U1 35.44(8) 4_665 4_665 ?
O1 Rb1 U1 159.46(9) 2_545 4_665 ?
O4 Rb1 U1 35.65(7) 3_665 4_665 ?
O7 Rb1 U1 25.45(7) 4_665 4_665 ?
Se2 Rb1 U1 56.413(12) 3_665 4_665 ?
Se1 Rb1 U1 154.49(2) 2_545 4_665 ?
O7 Rb1 Rb1 49.43(8) 2_645 3_755 ?
O6 Rb1 Rb1 155.68(9) . 3_755 ?
O5 Rb1 Rb1 138.83(9) . 3_755 ?
O8 Rb1 Rb1 68.74(10) 3_655 3_755 ?
O2 Rb1 Rb1 93.01(8) 4_665 3_755 ?
O1 Rb1 Rb1 110.41(8) 2_545 3_755 ?
O4 Rb1 Rb1 91.93(8) 3_665 3_755 ?
O7 Rb1 Rb1 43.19(7) 4_665 3_755 ?
Se2 Rb1 Rb1 118.74(2) 3_665 3_755 ?
Se1 Rb1 Rb1 135.70(2) 2_545 3_755 ?
U1 Rb1 Rb1 68.628(15) 4_665 3_755 ?
O6 Se1 O2 102.7(2) 2 . ?
O6 Se1 O1 97.3(2) 2 . ?
O2 Se1 O1 96.5(2) . . ?
O6 Se1 Rb1 43.97(15) 2 2 ?
O2 Se1 Rb1 105.97(14) . 2 ?
O1 Se1 Rb1 53.3(2) . 2 ?
O4 Se2 O5 99.0(2) . 3_665 ?
O4 Se2 O3 98.8(2) . . ?
O5 Se2 O3 101.0(2) 3_665 . ?
O4 Se2 Rb1 56.85(15) . 3_665 ?
O5 Se2 Rb1 48.94(13) 3_665 3_665 ?
O3 Se2 Rb1 127.05(14) . 3_665 ?
Se1 O1 Rb1 99.3(2) . 2 ?
Se1 O2 U1 133.1(2) . . ?
Se1 O2 Rb1 126.8(2) . 4_566 ?
U1 O2 Rb1 98.60(14) . 4_566 ?
Se2 O3 U1 121.0(2) . . ?
Se2 O4 U1 130.0(2) . 2 ?
Se2 O4 Rb1 96.3(2) . 3_665 ?
U1 O4 Rb1 93.12(13) 2 3_665 ?
Se2 O5 U1 129.1(2) 3_665 . ?
Se2 O5 Rb1 105.0(2) 3_665 . ?
U1 O5 Rb1 115.79(14) . . ?
Se1 O6 U1 128.2(2) 2_545 . ?
Se1 O6 Rb1 112.3(2) 2_545 . ?
U1 O6 Rb1 118.7(2) . . ?
U1 O7 Rb1 167.0(2) . 2_655 ?
U1 O7 Rb1 105.4(2) . 4_566 ?
Rb1 O7 Rb1 87.39(11) 2_655 4_566 ?
U1 O8 Rb1 139.0(2) . 3_655 ?

loop_
_geom_bond_atom_site_label_1
_geom_bond_atom_site_label_2
_geom_bond_distance
_geom_bond_site_symmetry_2
_geom_bond_publ_flag
U1 O8 1.775(4) . ?
U1 O7 1.794(4) . ?
U1 O3 2.334(4) . ?
U1 O4 2.349(4) 2_545 ?
U1 O2 2.359(4) . ?
U1 O6 2.398(4) . ?
U1 O5 2.417(4) . ?
U1 Rb1 4.0237(6) 4_566 ?
U1 Rb1 4.4119(7) 3_655 ?
U1 Rb1 4.5215(6) . ?
U1 Rb1 4.6104(6) 2_655 ?
Rb1 O7 2.845(4) 2_645 ?
Rb1 O6 2.850(4) . ?
Rb1 O5 2.912(4) . ?
Rb1 O8 2.915(4) 3_655 ?
Rb1 O2 2.926(4) 4_665 ?
Rb1 O1 3.088(5) 2_545 ?
Rb1 O4 3.142(4) 3_665 ?
Rb1 O7 3.157(4) 4_665 ?
Rb1 Se2 3.7295(8) 3_665 ?
Rb1 Se1 3.7990(8) 2_545 ?
Rb1 U1 4.0237(6) 4_665 ?
Rb1 Rb1 4.1525(12) 3_755 ?
Se1 O6 1.655(4) 2 ?
Se1 O2 1.675(4) . ?
Se1 O1 1.768(4) . ?
Se1 Rb1 3.7990(8) 2 ?
Se2 O4 1.693(4) . ?
Se2 O5 1.696(4) 3_665 ?
Se2 O3 1.696(4) . ?
Se2 Rb1 3.7295(8) 3_665 ?
O1 Rb1 3.088(5) 2 ?
O2 Rb1 2.926(4) 4_566 ?
O4 U1 2.349(4) 2 ?
O4 Rb1 3.142(4) 3_665 ?
O5 Se2 1.696(4) 3_665 ?
O6 Se1 1.655(4) 2_545 ?
O7 Rb1 2.845(4) 2_655 ?
O7 Rb1 3.157(4) 4_566 ?
O8 Rb1 2.915(4) 3_655 ?
